data_2002606
loop_
_publ_author_name
'Sch\"uter, D.'
'M\"uller-Buschbaum, Hk.'

_publ_section_title
;
 Weitere Verbindungen mit Verwandtschaft zum \a-Ba~2~ScAl~5~ Typ:
 Ba~6~Rh~2.33~Yb~2~Al~1.67~O~15~, Ba~5.5~Ca~0.5~Rh~2~Y~2~Al~2~O~15~
 und Ba~6~Rh~4~Al~2~O~15~
;
_journal_coden_ASTM JALCEU
_journal_issue 1
_journal_name_full 'Journal of Alloys and Compounds'
_journal_page_first 51
_journal_page_last 55
_journal_paper_doi 10.1016/0925-8388(93)90617-V
_journal_volume 197
_journal_year 1993
_chemical_formula_structural 'Ba5.5 Ca0.5 Rh2 Y2 Al2 O15'
_chemical_formula_sum 'Al2 Ba5.5 Ca0.5 O15 Rh2 Y2'
_chemical_name_systematic
;
Barium calcium rhodium yttrium aluminium oxide (5.5/0.5/2/2/2/15)
;
_space_group_IT_number 187
_symmetry_cell_setting hexagonal
_symmetry_Int_Tables_number 187
_symmetry_space_group_name_Hall 'P -6 2'
_symmetry_space_group_name_H-M 'P -6 m 2'
_cell_angle_alpha 90
_cell_angle_beta 90
_cell_angle_gamma 120
_cell_formula_units_Z 1
_cell_length_a 5.859(1)
_cell_length_b 5.859(1)
_cell_length_c 14.6914(65)
_cell_volume 436.8
_refine_ls_R_factor_all 0.087
_cod_original_formula_sum 'Al2 Ba5.5 Ca.5 O15 Rh2 Y2'
_cod_database_code 2002606

loop_
_symmetry_equiv_pos_as_xyz
x,y,z
-y,x-y,z
y-x,-x,z
x,y,-z
-y,x-y,-z
y-x,-x,-z
-y,-x,z
y-x,y,z
x,x-y,z
-y,-x,-z
y-x,y,-z
x,x-y,-z

loop_
_atom_site_label
_atom_site_type_symbol
_atom_site_symmetry_multiplicity
_atom_site_Wyckoff_symbol
_atom_site_fract_x
_atom_site_fract_y
_atom_site_fract_z
_atom_site_occupancy
_atom_site_attached_hydrogens
_atom_site_calc_flag
Ba1 Ba2+ 1 a 0. 0. 0. 0.5 0 d
Ca1 Ca2+ 1 a 0. 0. 0. 0.5 0 d
Ba2 Ba2+ 2 h 0.3333 0.6667 0.1741(5) 1. 0 d
Ba3 Ba2+ 2 i 0.6667 0.3333 0.6498(5) 1. 0 d
Ba4 Ba2+ 1 b 0. 0. 0.5 1. 0 d
Al1 Al3+ 2 i 0.6667 0.3333 0.1230(24) 1. 0 d
Rh1 Rh3+ 2 h 0.3333 0.6667 0.5878(6) 1. 0 d
Y1 Y3+ 2 g 0. 0. 0.2451(12) 1. 0 d
O1 O2- 6 n 0.344(8) 0.172(4) 0.152(2) 1. 0 d
O2 O2- 3 k 0.498(4) 0.502(4) 0.5 0.6667 0 d
O3 O2- 6 n 0.180(4) 0.360(9) 0.335(2) 1. 0 d
O4 O2- 3 j 0.510(5) 0.02(1) 0. 0.3333 0 d

loop_
_atom_type_symbol
_atom_type_oxidation_number
Ba2+ 2.000
Ca2+ 2.000
Al3+ 3.000
Rh3+ 3.000
Y3+ 3.000
O2- -2.000
